data_7037146
loop_
_publ_author_name
'Li, Xiao-Lei'
'Li, Han'
'Chen, Di-Ming'
'Wang, Chao'
'Wu, Jianfeng'
'Tang, Jinkui'
'Shi, Wei'
'Cheng, Peng'

_publ_section_title
;
 Planar Dy3 + Dy3 clusters: design, structure and axial ligand perturbed
 magnetic dynamics.
;
_journal_issue 47
_journal_name_full 'Dalton transactions (Cambridge, England : 2003)'
_journal_page_first 20316
_journal_page_last 20320
_journal_paper_doi 10.1039/c5dt03931b
_journal_volume 44
_journal_year 2015
_chemical_formula_moiety 'C44 H54 Dy6 N14 O38, 10(O), 2(N O3)'
_chemical_formula_sum 'C44 H54 Dy6 N16 O54'
_chemical_formula_weight 2646.03
_chemical_name_systematic lixl-Dy6-NO3
_space_group_crystal_system triclinic
_space_group_IT_number 2
_space_group_name_Hall '-P 1'
_space_group_name_H-M_alt 'P -1'
_symmetry_space_group_name_Hall '-P 1'
_symmetry_space_group_name_H-M 'P -1'
_atom_sites_solution_hydrogens mixed
_atom_sites_solution_primary direct
_audit_creation_date 2015-05-26
_audit_creation_method
;
Olex2 1.2
(compiled 2015.01.26 svn.r3150 for OlexSys, GUI svn.r4998)
;
_audit_update_record
;
2015-08-18 deposited with the CCDC.
2015-10-20 downloaded from the CCDC.
;
_cell_angle_alpha 100.954(2)
_cell_angle_beta 100.243(2)
_cell_angle_gamma 109.293(2)
_cell_formula_units_Z 1
_cell_length_a 10.7890(11)
_cell_length_b 12.7071(13)
_cell_length_c 16.9727(18)
_cell_measurement_reflns_used 5464
_cell_measurement_temperature 296.15
_cell_measurement_theta_max 26.09
_cell_measurement_theta_min 2.43
_cell_volume 2082.3(4)
_computing_cell_refinement 'SAINT (Bruker, 1999)'
_computing_data_collection 'SMART (Bruker, 1997)'
_computing_data_reduction SAINT
_computing_molecular_graphics 'Olex2 (Dolomanov et al., 2009)'
_computing_publication_material 'Olex2 (Dolomanov et al., 2009)'
_computing_structure_refinement 'ShelXL (Sheldrick, 2008)'
_computing_structure_solution 'SIR2004 (Burla et al., 2007)'
_diffrn_ambient_temperature 296.15
_diffrn_measured_fraction_theta_full 0.948
_diffrn_measured_fraction_theta_max 0.948
_diffrn_measurement_device_type 'Bruker APEX CCD area-detector'
_diffrn_measurement_method 'phi and omega scans'
_diffrn_radiation_monochromator graphite
_diffrn_radiation_type MoK\a
_diffrn_radiation_wavelength 0.71073
_diffrn_reflns_av_R_equivalents 0.0309
_diffrn_reflns_av_unetI/netI 0.0567
_diffrn_reflns_laue_measured_fraction_full 0.948
_diffrn_reflns_laue_measured_fraction_max 0.948
_diffrn_reflns_limit_h_max 10
_diffrn_reflns_limit_h_min -12
_diffrn_reflns_limit_k_max 15
_diffrn_reflns_limit_k_min -13
_diffrn_reflns_limit_l_max 20
_diffrn_reflns_limit_l_min -20
_diffrn_reflns_number 11482
_diffrn_reflns_point_group_measured_fraction_full 0.948
_diffrn_reflns_point_group_measured_fraction_max 0.948
_diffrn_reflns_theta_full 24.999
_diffrn_reflns_theta_max 24.999
_diffrn_reflns_theta_min 1.762
_diffrn_source 'fine-focus sealed tube'
_exptl_absorpt_coefficient_mu 5.427
_exptl_absorpt_correction_T_max 0.581
_exptl_absorpt_correction_T_min 0.283
_exptl_absorpt_correction_type multi-scan
_exptl_absorpt_process_details (sadabs;bruker,2000)
_exptl_crystal_colour yellow
_exptl_crystal_colour_primary yellow
_exptl_crystal_density_diffrn 2.110
_exptl_crystal_density_method 'not measured'
_exptl_crystal_description block
_exptl_crystal_F_000 1258
_exptl_crystal_size_max 0.3
_exptl_crystal_size_mid 0.2
_exptl_crystal_size_min 0.1
_refine_diff_density_max 1.984
_refine_diff_density_min -1.509
_refine_diff_density_rms 0.217
_refine_ls_extinction_method none
_refine_ls_goodness_of_fit_ref 1.039
_refine_ls_hydrogen_treatment mixed
_refine_ls_matrix_type full
_refine_ls_number_parameters 558
_refine_ls_number_reflns 6956
_refine_ls_number_restraints 73
_refine_ls_restrained_S_all 1.042
_refine_ls_R_factor_all 0.0605
_refine_ls_R_factor_gt 0.0457
_refine_ls_shift/su_max 0.000
_refine_ls_shift/su_mean 0.000
_refine_ls_structure_factor_coef Fsqd
_refine_ls_weighting_details 'w=1/[\s^2^(Fo^2^)+(0.0765P)^2^+8.7372P] where P=(Fo^2^+2Fc^2^)/3'
_refine_ls_weighting_scheme calc
_refine_ls_wR_factor_gt 0.1271
_refine_ls_wR_factor_ref 0.1393
_reflns_Friedel_coverage 0.000
_reflns_number_gt 5452
_reflns_number_total 6956
_reflns_threshold_expression 'I > 2\s(I)'
_cod_data_source_file c5dt03931b2.cif
_cod_data_source_block lixl-Dy6-NO3
_cod_depositor_comments 'Adding full bibliography for 7037146--7037147.cif.'
_cod_database_code 7037146
_shelx_space_group_comment
;
The symmetry employed for this shelxl refinement is uniquely defined
by the following loop, which should always be used as a source of
symmetry information in preference to the above space-group names.
They are only intended as comments.
;
_shelx_estimated_absorpt_t_max 0.613
_shelx_estimated_absorpt_t_min 0.293
_olex2_refinement_description
;
1. Fixed Uiso
 At 1.2 times of:
  All C(H) groups
 At 1.5 times of:
  All C(H,H,H) groups, All O(H,H) groups
2. Restrained distances
 H7-O7
 0.9 with sigma of 0.02
 H7-Dy3
 2.9 with sigma of 0.02
 H7-Dy2
 2.9 with sigma of 0.02
 H3-Dy2
 2.9 with sigma of 0.02
 H3-O3
 0.9 with sigma of 0.02
 O14-O15 \\sim O15-O16
 with sigma of 0.01
 O15-N6 \\sim O16-N6 \\sim O14-N6
 with sigma of 0.01
 O22-O20 \\sim O20-O21
 with sigma of 0.02
 O20-O21 \\sim O20-O22 \\sim O22-O21
 with sigma of 0.01
3. Rigid bond restraints
 O14, O15, O16, N6
 with sigma for 1-2 distances of 0.005 and sigma for 1-3 distances of 0.005
 O20, O21, O22, N8
 with sigma for 1-2 distances of 0.005 and sigma for 1-3 distances of 0.005
4. Uiso/Uaniso restraints and constraints
O20 \\sim O21 \\sim O22 \\sim N8: within 1.7A with sigma of 0.04 and sigma for
terminal atoms of 0.08
O14 \\sim O15 \\sim O16 \\sim N6: within 1.7A with sigma of 0.04 and sigma for
terminal atoms of 0.08
Uanis(O26) \\sim Ueq, Uanis(O27) \\sim Ueq, Uanis(O27) \\sim Ueq: with sigma of
0.01 and sigma for terminal atoms of 0.02
5.a Rotating group:
 O8(H8A,H8B), O9(H9A,H9B), O10(H10A,H10B)
5.b Aromatic/amide H refined with riding coordinates:
 C3(H3A), C4(H4), C5(H5), C8(H8), C9(H9), C11(H11), C12(H12), C14(H14),
 C15(H15), C17(H17), C18(H18), C19(H19)
5.c Idealised Me refined as rotating group:
 C1(H1A,H1B,H1C), C22(H22A,H22B,H22C)
;
_shelx_shelxl_version_number 2014/7
_olex2_submission_special_instructions 'No special instructions were received'

loop_
_space_group_symop_operation_xyz
'x, y, z'
'-x, -y, -z'

loop_
_atom_site_label
_atom_site_type_symbol
_atom_site_fract_x
_atom_site_fract_y
_atom_site_fract_z
_atom_site_U_iso_or_equiv
_atom_site_adp_type
_atom_site_occupancy
_atom_site_site_symmetry_order
_atom_site_calc_flag
_atom_site_refinement_flags_posn
_atom_site_refinement_flags_adp
_atom_site_disorder_assembly
_atom_site_disorder_group
Dy1 Dy 0.29408(5) 0.24385(4) 0.28488(3) 0.02978(15) Uani 1 1 d . . . .
Dy2 Dy 0.38581(5) 0.01547(4) 0.19676(3) 0.02663(15) Uani 1 1 d D . . .
Dy3 Dy 0.41015(5) 0.24449(4) 0.10424(3) 0.02579(15) Uani 1 1 d D . . .
O1 O 0.1821(9) 0.1736(7) 0.3914(5) 0.046(2) Uani 1 1 d . . . .
O2 O 0.3214(8) 0.0786(6) 0.3142(4) 0.0347(18) Uani 1 1 d . . . .
O3 O 0.4446(7) 0.0744(6) 0.0851(4) 0.0260(15) Uani 1 1 d D . . .
H3 H 0.498(17) 0.052(14) 0.057(8) 0.15(9) Uiso 1 1 d D . . .
O4 O 0.3203(8) 0.3511(6) 0.1855(4) 0.0339(17) Uani 1 1 d . . . .
O5 O 0.2688(9) 0.4334(7) 0.3236(4) 0.0415(19) Uani 1 1 d . . . .
O6 O 0.4787(8) 0.2333(6) 0.2408(4) 0.0287(16) Uani 1 1 d . . . .
H6 H 0.563(13) 0.281(10) 0.275(7) 0.04(3) Uiso 1 1 d . . . .
O7 O 0.2507(6) 0.1164(6) 0.1606(4) 0.0253(14) Uani 1 1 d D . . .
H7 H 0.1665(15) 0.082(3) 0.129(3) 0.02(3) Uiso 1 1 d D . . .
O8 O 0.4643(9) 0.3437(8) 0.4090(5) 0.053(2) Uani 1 1 d . . . .
H8A H 0.5134 0.3037 0.4192 0.079 Uiso 1 1 d GR . . .
H8B H 0.4285 0.3550 0.4500 0.079 Uiso 1 1 d GR . . .
O9 O 0.0594(8) 0.2028(8) 0.2336(5) 0.049(2) Uani 1 1 d . . . .
H9A H 0.0489 0.2485 0.2037 0.073 Uiso 1 1 d GR . . .
H9B H 0.0232 0.2128 0.2744 0.073 Uiso 1 1 d GR . . .
O10 O 0.6247(8) 0.0795(8) 0.2600(6) 0.055(2) Uani 1 1 d . . . .
H10A H 0.6605 0.1551 0.2839 0.082 Uiso 1 1 d GR . . .
H10B H 0.6690 0.0652 0.2226 0.082 Uiso 1 1 d GR . . .
O11 O 0.2019(9) -0.1225(8) 0.0671(5) 0.053(2) Uani 1 1 d . . . .
O12 O 0.1563(9) -0.1357(8) 0.1814(6) 0.052(2) Uani 1 1 d . . . .
O13 O 0.0137(11) -0.2497(10) 0.0677(7) 0.079(3) Uani 1 1 d . . . .
O14 O 0.2084(9) 0.1378(8) -0.0079(5) 0.057(2) Uani 1 1 d D U . .
O15 O 0.0286(18) 0.0658(19) 0.0304(10) 0.224(12) Uani 1 1 d D U A -1
O16 O 0.0306(18) 0.021(2) -0.0971(9) 0.241(13) Uani 1 1 d D U . .
O17 O 0.6640(8) 0.2964(7) 0.1329(5) 0.0417(19) Uani 1 1 d . . . .
O18 O 0.6003(9) 0.4391(7) 0.1362(5) 0.045(2) Uani 1 1 d . . . .
O19 O 0.8090(9) 0.4622(10) 0.1373(7) 0.073(3) Uani 1 1 d . . . .
N1 N 0.4242(10) -0.1072(8) 0.2947(5) 0.036(2) Uani 1 1 d . . . .
N2 N 0.4528(9) -0.1491(8) 0.1392(5) 0.032(2) Uani 1 1 d . . . .
N3 N 0.4754(9) 0.2418(7) -0.0322(5) 0.029(2) Uani 1 1 d . . . .
N4 N 0.3406(9) 0.3762(7) 0.0222(5) 0.0280(19) Uani 1 1 d . . . .
N5 N 0.1175(11) -0.1731(9) 0.1040(7) 0.046(3) Uani 1 1 d . . . .
N6 N 0.0904(11) 0.0713(16) -0.0236(8) 0.121(6) Uani 1 1 d D U . .
N7 N 0.6963(10) 0.4006(9) 0.1355(6) 0.042(2) Uani 1 1 d . . . .
C1 C 0.0820(15) 0.2058(14) 0.4218(9) 0.064(4) Uani 1 1 d . . . .
H1A H 0.1230 0.2590 0.4761 0.097 Uiso 1 1 calc GR . . .
H1B H 0.0116 0.1381 0.4251 0.097 Uiso 1 1 calc GR . . .
H1C H 0.0436 0.2421 0.3849 0.097 Uiso 1 1 calc GR . . .
C2 C 0.2219(11) 0.0957(9) 0.4261(7) 0.034(2) Uani 1 1 d . . . .
C3 C 0.1969(13) 0.0699(12) 0.4977(8) 0.047(3) Uani 1 1 d . . . .
H3A H 0.1488 0.1047 0.5266 0.056 Uiso 1 1 calc R . . .
C4 C 0.2437(15) -0.0087(12) 0.5276(8) 0.056(4) Uani 1 1 d . . . .
H4 H 0.2304 -0.0235 0.5777 0.067 Uiso 1 1 calc R . . .
C5 C 0.3090(15) -0.0642(13) 0.4834(8) 0.059(4) Uani 1 1 d . . . .
H5 H 0.3376 -0.1179 0.5034 0.071 Uiso 1 1 calc R . . .
C6 C 0.3345(12) -0.0412(10) 0.4065(7) 0.037(3) Uani 1 1 d . . . .
C7 C 0.2933(11) 0.0427(9) 0.3795(6) 0.028(2) Uani 1 1 d . . . .
C8 C 0.4006(12) -0.1065(10) 0.3673(7) 0.040(3) Uani 1 1 d . . . .
H8 H 0.4298 -0.1532 0.3958 0.048 Uiso 1 1 calc R . . .
C9 C 0.4893(10) -0.1804(9) 0.2706(6) 0.026(2) Uani 1 1 d . . . .
H9 H 0.5259 -0.2127 0.3089 0.031 Uiso 1 1 calc R . . .
C10 C 0.5002(11) -0.2053(9) 0.1915(6) 0.030(2) Uani 1 1 d . . . .
C11 C 0.5321(11) 0.1725(9) -0.0627(6) 0.028(2) Uani 1 1 d . . . .
H11 H 0.5656 0.1356 -0.0267 0.034 Uiso 1 1 calc R . . .
C12 C 0.4423(12) 0.2815(10) -0.1646(6) 0.039(3) Uani 1 1 d . . . .
H12 H 0.4148 0.3229 -0.1991 0.046 Uiso 1 1 calc R . . .
C13 C 0.4261(12) 0.2955(9) -0.0858(6) 0.032(2) Uani 1 1 d . . . .
C14 C 0.3622(11) 0.3640(8) -0.0567(5) 0.025(2) Uani 1 1 d . . . .
H14 H 0.3317 0.4044 -0.0909 0.031 Uiso 1 1 calc R . . .
C15 C 0.2797(11) 0.4423(9) 0.0393(6) 0.032(2) Uani 1 1 d . . . .
H15 H 0.2499 0.4713 -0.0036 0.038 Uiso 1 1 calc R . . .
C16 C 0.2493(11) 0.4800(9) 0.1176(7) 0.034(2) Uani 1 1 d . . . .
C17 C 0.1879(14) 0.5608(11) 0.1225(8) 0.051(3) Uani 1 1 d . . . .
H17 H 0.1695 0.5888 0.0767 0.061 Uiso 1 1 calc R . . .
C18 C 0.1542(15) 0.6001(11) 0.1934(8) 0.051(3) Uani 1 1 d . . . .
H18 H 0.1118 0.6531 0.1948 0.061 Uiso 1 1 calc R . . .
C19 C 0.1820(14) 0.5625(11) 0.2613(8) 0.047(3) Uani 1 1 d . . . .
H19 H 0.1623 0.5920 0.3099 0.056 Uiso 1 1 calc R . . .
C20 C 0.2391(13) 0.4813(10) 0.2581(7) 0.040(3) Uani 1 1 d . . . .
C21 C 0.2745(11) 0.4377(10) 0.1863(6) 0.033(3) Uani 1 1 d . . . .
C22 C 0.2438(15) 0.4790(12) 0.3997(7) 0.055(3) Uani 1 1 d . . . .
H22A H 0.1478 0.4590 0.3924 0.082 Uiso 1 1 calc GR . . .
H22B H 0.2893 0.5617 0.4165 0.082 Uiso 1 1 calc GR . . .
H22C H 0.2776 0.4470 0.4418 0.082 Uiso 1 1 calc GR . . .
O25 O 0.8292(15) 0.0119(14) 0.2192(9) 0.122(5) Uani 1 1 d . . . .
O24 O 0.7030(9) 0.0620(8) 0.0806(6) 0.056(2) Uani 1 1 d . . . .
O20 O 0.6218(15) 0.5915(13) 0.4410(7) 0.113(5) Uani 1 1 d D U . .
O21 O 0.5197(16) 0.6998(13) 0.4199(10) 0.147(6) Uani 1 1 d D U . .
O22 O 0.618(2) 0.650(2) 0.3347(10) 0.215(10) Uani 1 1 d D U . .
N8 N 0.5903(14) 0.6497(13) 0.3977(8) 0.078(4) Uani 1 1 d . U . .
O26 O 0.075(3) 0.147(3) 0.729(2) 0.285(14) Uani 1 1 d . U . .
O23 O 0.9368(9) 0.2738(8) 0.1111(6) 0.058(2) Uani 1 1 d . . . .
O27 O 0.769(3) 0.304(3) 0.394(2) 0.291(15) Uani 1 1 d . U . .

loop_
_atom_site_aniso_label
_atom_site_aniso_U_11
_atom_site_aniso_U_22
_atom_site_aniso_U_33
_atom_site_aniso_U_23
_atom_site_aniso_U_13
_atom_site_aniso_U_12
Dy1 0.0324(3) 0.0330(3) 0.0291(3) 0.0111(2) 0.0107(2) 0.0159(2)
Dy2 0.0314(3) 0.0291(3) 0.0259(3) 0.0137(2) 0.0103(2) 0.0146(2)
Dy3 0.0293(3) 0.0256(3) 0.0280(3) 0.0128(2) 0.0092(2) 0.0133(2)
O1 0.048(5) 0.057(6) 0.057(5) 0.024(4) 0.032(4) 0.033(5)
O2 0.051(5) 0.040(4) 0.036(4) 0.021(3) 0.027(4) 0.031(4)
O3 0.026(4) 0.019(4) 0.034(4) 0.011(3) 0.010(3) 0.007(3)
O4 0.047(5) 0.037(4) 0.033(4) 0.018(3) 0.018(3) 0.026(4)
O5 0.054(5) 0.043(5) 0.030(4) 0.009(4) 0.011(4) 0.024(5)
O6 0.028(4) 0.031(4) 0.029(4) 0.011(3) 0.008(3) 0.012(4)
O7 0.015(3) 0.022(4) 0.029(4) 0.005(3) -0.001(3) -0.001(3)
O8 0.041(5) 0.066(6) 0.046(5) 0.004(4) 0.006(4) 0.022(5)
O9 0.035(5) 0.062(6) 0.051(5) 0.012(4) 0.007(4) 0.023(5)
O10 0.034(5) 0.055(6) 0.086(7) 0.031(5) 0.015(5) 0.023(5)
O11 0.050(6) 0.050(6) 0.053(5) 0.013(4) 0.011(4) 0.013(5)
O12 0.060(6) 0.051(6) 0.051(6) 0.026(4) 0.019(5) 0.021(5)
O13 0.049(7) 0.071(8) 0.076(7) 0.013(6) -0.011(5) -0.010(6)
O14 0.053(5) 0.065(6) 0.056(5) 0.038(5) 0.008(4) 0.017(5)
O15 0.145(15) 0.24(2) 0.147(13) -0.042(14) 0.093(13) -0.086(16)
O16 0.088(11) 0.36(3) 0.114(10) -0.076(16) 0.013(8) -0.028(15)
O17 0.040(5) 0.039(5) 0.053(5) 0.023(4) 0.015(4) 0.017(4)
O18 0.044(5) 0.034(5) 0.050(5) 0.013(4) 0.003(4) 0.009(4)
O19 0.031(5) 0.085(8) 0.096(8) 0.044(7) 0.017(5) 0.000(6)
N1 0.046(6) 0.039(6) 0.034(5) 0.022(4) 0.018(4) 0.018(5)
N2 0.040(5) 0.041(6) 0.033(5) 0.024(4) 0.015(4) 0.025(5)
N3 0.031(5) 0.032(5) 0.038(5) 0.023(4) 0.014(4) 0.017(4)
N4 0.036(5) 0.021(4) 0.031(5) 0.011(4) 0.012(4) 0.013(4)
N5 0.045(7) 0.042(6) 0.052(7) 0.022(5) 0.007(5) 0.015(6)
N6 0.061(8) 0.168(16) 0.092(8) -0.003(10) 0.022(6) 0.010(8)
N7 0.035(6) 0.052(7) 0.041(6) 0.019(5) 0.008(4) 0.014(6)
C1 0.075(11) 0.087(11) 0.069(9) 0.033(9) 0.049(8) 0.056(10)
C2 0.024(6) 0.034(6) 0.041(6) 0.012(5) 0.007(5) 0.007(5)
C3 0.039(7) 0.061(9) 0.049(7) 0.020(6) 0.027(6) 0.020(7)
C4 0.069(9) 0.071(10) 0.042(7) 0.027(7) 0.040(7) 0.023(8)
C5 0.071(10) 0.071(10) 0.051(8) 0.035(7) 0.032(7) 0.027(9)
C6 0.044(7) 0.049(7) 0.036(6) 0.029(5) 0.022(5) 0.026(6)
C7 0.035(6) 0.043(6) 0.015(5) 0.013(4) 0.011(4) 0.020(5)
C8 0.042(7) 0.051(7) 0.036(6) 0.023(6) 0.016(5) 0.020(6)
C9 0.039(6) 0.038(6) 0.023(5) 0.022(4) 0.017(4) 0.030(5)
C10 0.035(6) 0.030(6) 0.032(6) 0.013(5) 0.009(5) 0.017(5)
C11 0.035(6) 0.028(6) 0.026(5) 0.012(4) 0.005(4) 0.017(5)
C12 0.056(8) 0.052(7) 0.032(6) 0.031(5) 0.017(5) 0.037(7)
C13 0.042(7) 0.022(6) 0.033(6) 0.008(4) 0.011(5) 0.015(5)
C14 0.050(7) 0.021(5) 0.017(5) 0.011(4) 0.007(4) 0.025(5)
C15 0.039(6) 0.034(6) 0.036(6) 0.022(5) 0.011(5) 0.023(6)
C16 0.035(6) 0.032(6) 0.046(6) 0.019(5) 0.012(5) 0.021(6)
C17 0.070(9) 0.058(8) 0.049(7) 0.031(7) 0.024(7) 0.040(8)
C18 0.071(10) 0.048(8) 0.062(8) 0.026(7) 0.031(7) 0.044(8)
C19 0.072(9) 0.045(7) 0.046(7) 0.016(6) 0.030(7) 0.041(8)
C20 0.057(8) 0.032(6) 0.042(7) 0.019(5) 0.015(6) 0.023(6)
C21 0.045(7) 0.041(7) 0.034(6) 0.015(5) 0.017(5) 0.036(6)
C22 0.069(10) 0.069(9) 0.035(7) 0.013(6) 0.016(6) 0.036(8)
O25 0.099(12) 0.127(13) 0.116(11) 0.024(10) 0.034(9) 0.012(10)
O24 0.052(6) 0.049(6) 0.068(6) 0.019(5) 0.015(5) 0.020(5)
O20 0.161(13) 0.142(12) 0.069(7) 0.051(7) 0.003(8) 0.100(11)
O21 0.107(13) 0.095(11) 0.232(17) 0.026(11) 0.003(11) 0.061(10)
O22 0.163(17) 0.40(3) 0.112(12) 0.160(16) 0.059(12) 0.081(18)
N8 0.069(9) 0.106(11) 0.070(8) 0.054(8) 0.008(6) 0.036(8)
O26 0.177(18) 0.33(2) 0.29(2) 0.018(16) 0.058(15) 0.060(16)
O23 0.050(6) 0.050(6) 0.068(6) 0.012(5) 0.005(5) 0.018(5)
O27 0.30(2) 0.25(2) 0.32(2) 0.063(16) 0.044(16) 0.114(17)

loop_
_atom_type_symbol
_atom_type_description
_atom_type_scat_dispersion_real
_atom_type_scat_dispersion_imag
_atom_type_scat_source
C C 0.0033 0.0016 'International Tables Vol C Tables 4.2.6.8 and 6.1.1.4'
H H 0.0000 0.0000 'International Tables Vol C Tables 4.2.6.8 and 6.1.1.4'
Dy Dy -0.1892 4.4098 'International Tables Vol C Tables 4.2.6.8 and 6.1.1.4'
N N 0.0061 0.0033 'International Tables Vol C Tables 4.2.6.8 and 6.1.1.4'
O O 0.0106 0.0060 'International Tables Vol C Tables 4.2.6.8 and 6.1.1.4'

loop_
_geom_angle_atom_site_label_1
_geom_angle_atom_site_label_2
_geom_angle_atom_site_label_3
_geom_angle
_geom_angle_site_symmetry_1
_geom_angle_site_symmetry_3
Dy3 Dy1 Dy2 60.022(13) . .
O1 Dy1 Dy2 103.66(18) . .
O1 Dy1 Dy3 161.1(2) . .
O1 Dy1 O5 92.2(2) . .
O2 Dy1 Dy2 40.51(15) . .
O2 Dy1 Dy3 100.34(15) . .
O2 Dy1 O1 64.8(2) . .
O2 Dy1 O4 140.9(2) . .
O2 Dy1 O5 153.2(2) . .
O2 Dy1 O9 109.1(3) . .
O4 Dy1 Dy2 100.38(16) . .
O4 Dy1 Dy3 40.56(16) . .
O4 Dy1 O1 151.9(2) . .
O4 Dy1 O5 65.0(2) . .
O4 Dy1 O9 84.1(3) . .
O5 Dy1 Dy2 163.93(18) . .
O5 Dy1 Dy3 104.73(17) . .
O6 Dy1 Dy2 45.46(18) . .
O6 Dy1 Dy3 41.42(17) . .
O6 Dy1 O1 134.5(2) . .
O6 Dy1 O2 74.1(2) . .
O6 Dy1 O4 73.3(2) . .
O6 Dy1 O5 120.2(3) . .
O6 Dy1 O8 80.4(3) . .
O6 Dy1 O9 141.2(3) . .
O7 Dy1 Dy2 40.27(16) . .
O7 Dy1 Dy3 43.12(16) . .
O7 Dy1 O1 118.5(3) . .
O7 Dy1 O2 73.5(2) . .
O7 Dy1 O4 72.9(2) . .
O7 Dy1 O5 132.5(2) . .
O7 Dy1 O6 63.5(2) . .
O7 Dy1 O8 141.5(3) . .
O7 Dy1 O9 80.0(3) . .
O8 Dy1 Dy2 104.3(2) . .
O8 Dy1 Dy3 114.5(2) . .
O8 Dy1 O1 77.2(3) . .
O8 Dy1 O2 84.6(3) . .
O8 Dy1 O4 110.6(3) . .
O8 Dy1 O5 76.5(3) . .
O8 Dy1 O9 137.8(3) . .
O9 Dy1 Dy2 111.8(2) . .
O9 Dy1 Dy3 102.3(2) . .
O9 Dy1 O1 73.7(3) . .
O9 Dy1 O5 74.8(3) . .
Dy3 Dy2 Dy1 59.835(14) . .
O2 Dy2 Dy1 41.19(16) . .
O2 Dy2 Dy3 100.83(16) . .
O2 Dy2 O6 70.4(2) . .
O2 Dy2 O7 73.2(2) . .
O2 Dy2 O10 97.7(3) . .
O2 Dy2 O11 118.9(3) . .
O2 Dy2 O12 75.2(3) . .
O2 Dy2 N1 73.3(3) . .
O2 Dy2 N2 136.7(2) . .
O3 Dy2 Dy1 99.46(16) . .
O3 Dy2 Dy3 39.63(16) . .
O3 Dy2 O2 140.4(2) . .
O3 Dy2 O6 73.7(2) . .
O3 Dy2 O7 74.4(2) . .
O3 Dy2 O10 87.0(3) . .
O3 Dy2 O11 72.9(3) . .
O3 Dy2 O12 121.0(3) . .
O3 Dy2 N1 143.3(3) . .
O3 Dy2 N2 82.6(2) . .
O6 Dy2 Dy1 40.26(15) . .
O6 Dy2 Dy3 41.85(15) . .
O6 Dy2 O11 128.7(3) . .
O6 Dy2 N1 123.2(3) . .
O7 Dy2 Dy1 39.27(16) . .
O7 Dy2 Dy3 43.13(16) . .
O7 Dy2 O6 59.2(2) . .
O7 Dy2 O10 131.5(3) . .
O7 Dy2 O11 74.9(3) . .
O7 Dy2 O12 80.8(2) . .
O7 Dy2 N1 142.0(3) . .
O7 Dy2 N2 142.6(2) . .
O10 Dy2 Dy1 104.4(2) . .
O10 Dy2 Dy3 95.9(2) . .
O10 Dy2 O6 72.7(3) . .
O10 Dy2 O11 141.4(3) . .
O10 Dy2 O12 144.3(3) . .
O10 Dy2 N1 70.8(3) . .
O10 Dy2 N2 74.8(3) . .
O11 Dy2 Dy1 111.0(2) . .
O11 Dy2 Dy3 89.1(2) . .
O12 Dy2 Dy1 93.0(2) . .
O12 Dy2 Dy3 119.74(19) . .
O12 Dy2 O6 132.8(2) . .
O12 Dy2 O11 49.1(3) . .
O12 Dy2 N1 73.7(3) . .
N1 Dy2 Dy1 113.9(2) . .
N1 Dy2 Dy3 164.1(2) . .
N1 Dy2 O11 106.7(3) . .
N2 Dy2 Dy1 177.80(18) . .
N2 Dy2 Dy3 122.18(18) . .
N2 Dy2 O6 140.4(3) . .
N2 Dy2 O11 70.3(3) . .
N2 Dy2 O12 86.6(3) . .
N2 Dy2 N1 63.9(3) . .
Dy1 Dy3 Dy2 60.143(13) . .
O3 Dy3 Dy1 99.72(16) . .
O3 Dy3 Dy2 39.58(16) . .
O3 Dy3 O4 141.0(2) . .
O3 Dy3 O6 77.0(2) . .
O3 Dy3 O7 72.4(2) . .
O3 Dy3 O14 84.9(3) . .
O3 Dy3 O17 73.1(2) . .
O3 Dy3 O18 123.0(3) . .
O3 Dy3 N3 81.7(2) . .
O3 Dy3 N4 141.4(2) . .
O4 Dy3 Dy1 41.75(16) . .
O4 Dy3 Dy2 101.68(16) . .
O4 Dy3 O6 73.1(2) . .
O4 Dy3 O7 71.2(2) . .
O4 Dy3 O14 97.9(3) . .
O4 Dy3 O17 120.9(3) . .
O4 Dy3 O18 82.2(3) . .
O4 Dy3 N3 136.2(2) . .
O4 Dy3 N4 72.3(2) . .
O6 Dy3 Dy1 40.00(16) . .
O6 Dy3 Dy2 45.63(18) . .
O6 Dy3 O7 60.3(2) . .
O6 Dy3 O14 133.7(3) . .
O6 Dy3 O17 74.8(2) . .
O6 Dy3 O18 90.7(3) . .
O6 Dy3 N3 144.2(2) . .
O6 Dy3 N4 141.6(2) . .
O7 Dy3 Dy1 39.85(15) . .
O7 Dy3 Dy2 40.88(15) . .
O7 Dy3 O17 127.9(2) . .
O7 Dy3 O18 144.9(2) . .
O7 Dy3 N3 137.9(3) . .
O7 Dy3 N4 121.4(2) . .
O14 Dy3 Dy1 104.5(2) . .
O14 Dy3 Dy2 95.50(19) . .
O14 Dy3 O7 73.7(2) . .
O14 Dy3 O17 139.2(3) . .
O14 Dy3 O18 134.0(3) . .
O14 Dy3 N3 71.4(3) . .
O14 Dy3 N4 67.9(3) . .
O17 Dy3 Dy1 112.75(18) . .
O17 Dy3 Dy2 89.05(16) . .
O17 Dy3 N3 71.6(3) . .
O17 Dy3 N4 109.9(3) . .
O18 Dy3 Dy1 105.27(19) . .
O18 Dy3 Dy2 129.80(18) . .
O18 Dy3 O17 50.1(3) . .
O18 Dy3 N3 77.2(3) . .
O18 Dy3 N4 68.5(3) . .
N3 Dy3 Dy1 175.60(19) . .
N3 Dy3 Dy2 121.22(18) . .
N3 Dy3 N4 64.3(2) . .
N4 Dy3 Dy1 112.95(17) . .
N4 Dy3 Dy2 160.68(19) . .
C1 O1 Dy1 127.0(7) . .
C2 O1 Dy1 117.4(6) . .
C2 O1 C1 115.6(9) . .
Dy2 O2 Dy1 98.3(2) . .
C7 O2 Dy1 123.4(6) . .
C7 O2 Dy2 138.1(6) . .
Dy2 O3 Dy3 100.8(3) . .
Dy3 O4 Dy1 97.7(2) . .
C21 O4 Dy1 121.5(6) . .
C21 O4 Dy3 140.5(6) . .
C20 O5 Dy1 116.3(6) . .
C20 O5 C22 116.5(9) . .
C22 O5 Dy1 124.7(7) . .
Dy1 O6 Dy2 94.3(3) . .
Dy1 O6 Dy3 98.6(3) . .
Dy3 O6 Dy2 92.5(3) . .
Dy1 O7 Dy2 100.5(2) . .
Dy1 O7 Dy3 97.0(2) . .
Dy2 O7 Dy3 96.0(2) . .
N5 O11 Dy2 97.3(7) . .
N5 O12 Dy2 99.9(7) . .
N6 O14 Dy3 142.8(8) . .
N7 O17 Dy3 97.3(6) . .
N7 O18 Dy3 96.3(6) . .
C8 N1 Dy2 130.1(7) . .
C8 N1 C9 113.8(8) . .
C9 N1 Dy2 115.9(6) . .
C10 N2 Dy2 119.9(6) . .
C11 N2 Dy2 123.0(6) 2_655 .
C11 N2 C10 116.1(8) 2_655 .
C11 N3 Dy3 122.8(6) . .
C11 N3 C13 115.9(8) . .
C13 N3 Dy3 119.9(6) . .
C14 N4 Dy3 115.3(5) . .
C15 N4 Dy3 130.0(6) . .
C15 N4 C14 114.3(8) . .
O12 N5 O11 113.7(11) . .
O13 N5 O11 122.1(12) . .
O13 N5 O12 124.1(11) . .
O14 N6 O15 120.8(9) . .
O14 N6 O16 117.8(15) . .
O15 N6 O16 120.8(10) . .
O17 N7 O18 115.4(10) . .
O19 N7 O17 123.1(11) . .
O19 N7 O18 121.5(11) . .
O1 C2 C7 113.4(9) . .
C3 C2 O1 124.9(10) . .
C3 C2 C7 121.7(10) . .
C2 C3 C4 119.9(10) . .
C5 C4 C3 120.2(11) . .
C4 C5 C6 121.4(12) . .
C7 C6 C5 117.7(10) . .
C7 C6 C8 127.3(9) . .
C8 C6 C5 115.0(10) . .
O2 C7 C2 117.7(9) . .
O2 C7 C6 123.3(8) . .
C6 C7 C2 118.9(8) . .
N1 C8 C6 125.8(10) . .
C10 C9 N1 120.5(8) . .
C9 C10 N2 117.2(9) . .
C9 C10 C12 121.9(9) . 2_655
C12 C10 N2 120.9(9) 2_655 .
N3 C11 N2 127.2(8) . 2_655
C10 C12 C13 118.3(9) 2_655 .
C12 C13 N3 121.4(9) . .
C14 C13 N3 117.1(9) . .
C14 C13 C12 121.5(9) . .
C13 C14 N4 122.3(8) . .
N4 C15 C16 128.5(9) . .
C17 C16 C15 117.3(9) . .
C17 C16 C21 118.7(10) . .
C21 C16 C15 124.0(9) . .
C18 C17 C16 121.3(11) . .
C19 C18 C17 120.6(11) . .
C18 C19 C20 119.7(10) . .
O5 C20 C21 113.6(9) . .
C19 C20 O5 124.8(10) . .
C19 C20 C21 121.6(10) . .
O4 C21 C16 123.6(9) . .
O4 C21 C20 118.1(9) . .
C16 C21 C20 118.1(9) . .
O21 N8 O20 117.0(13) . .
O22 N8 O20 121.4(14) . .
O22 N8 O21 121.3(12) . .

loop_
_geom_bond_atom_site_label_1
_geom_bond_atom_site_label_2
_geom_bond_distance
_geom_bond_site_symmetry_2
Dy1 Dy2 3.5232(7) .
Dy1 Dy3 3.5123(7) .
Dy1 O1 2.490(7) .
Dy1 O2 2.345(7) .
Dy1 O4 2.360(6) .
Dy1 O5 2.491(7) .
Dy1 O6 2.283(7) .
Dy1 O7 2.268(6) .
Dy1 O8 2.343(8) .
Dy1 O9 2.369(8) .
Dy2 Dy3 3.5189(7) .
Dy2 O2 2.313(6) .
Dy2 O3 2.283(6) .
Dy2 O6 2.518(7) .
Dy2 O7 2.316(6) .
Dy2 O10 2.399(8) .
Dy2 O11 2.557(9) .
Dy2 O12 2.514(9) .
Dy2 N1 2.556(8) .
Dy2 N2 2.514(8) .
Dy3 O3 2.285(6) .
Dy3 O4 2.305(6) .
Dy3 O6 2.350(7) .
Dy3 O7 2.419(6) .
Dy3 O14 2.407(9) .
Dy3 O17 2.526(8) .
Dy3 O18 2.522(8) .
Dy3 N3 2.535(8) .
Dy3 N4 2.577(8) .
O1 C1 1.418(13) .
O1 C2 1.388(13) .
O2 C7 1.322(11) .
O4 C21 1.346(11) .
O5 C20 1.402(12) .
O5 C22 1.422(13) .
O11 N5 1.267(13) .
O12 N5 1.249(13) .
O13 N5 1.178(14) .
O14 N6 1.220(10) .
O15 N6 1.226(10) .
O16 N6 1.232(10) .
O17 N7 1.243(12) .
O18 N7 1.284(12) .
O19 N7 1.200(13) .
N1 C8 1.301(13) .
N1 C9 1.384(12) .
N2 C10 1.371(12) .
N2 C11 1.328(12) 2_655
N3 C11 1.309(12) .
N3 C13 1.370(12) .
N4 C14 1.390(11) .
N4 C15 1.251(12) .
C2 C3 1.367(15) .
C2 C7 1.425(14) .
C3 C4 1.394(17) .
C4 C5 1.367(17) .
C5 C6 1.444(15) .
C6 C7 1.405(14) .
C6 C8 1.410(15) .
C9 C10 1.355(13) .
C10 C12 1.364(14) 2_655
C11 N2 1.328(12) 2_655
C12 C10 1.364(14) 2_655
C12 C13 1.367(14) .
C13 C14 1.353(13) .
C15 C16 1.455(14) .
C16 C17 1.392(14) .
C16 C21 1.395(14) .
C17 C18 1.370(16) .
C18 C19 1.352(16) .
C19 C20 1.364(15) .
C20 C21 1.410(14) .
O20 N8 1.218(15) .
O21 N8 1.208(17) .
O22 N8 1.163(17) .
